data_9015831
loop_
_publ_author_name
'Basciano, L. C.'
'Peterson, R. C.'

_publ_section_title
;
 A crystallographic study of the incomplete solid-solution
 between plumbojarosite and jarosite
 Note Sample G
;
_journal_name_full 'The Canadian Mineralogist'
_journal_page_first 651
_journal_page_last 659
_journal_paper_doi 10.3749/canmin.48.3.651
_journal_volume 48
_journal_year 2010
_chemical_compound_source Synthetic
_chemical_formula_sum 'Fe6 H12 K0.371 O34 Pb0.677 S4'
_chemical_name_mineral Plumbojarosite
_space_group_IT_number 166
_symmetry_space_group_name_Hall '-R 3 2"'
_symmetry_space_group_name_H-M 'R -3 m :H'
_cell_angle_alpha 90
_cell_angle_beta 90
_cell_angle_gamma 120
_cell_formula_units_Z 3
_cell_length_a 7.3185
_cell_length_b 7.3185
_cell_length_c 33.7274
_cell_volume 1564.435
_database_code_amcsd 0006284
_exptl_crystal_density_diffrn 3.739
_cod_original_cell_volume 1564.436
_cod_original_sg_symbol_H-M 'R -3 m'
_cod_original_formula_sum 'Pb.677 K.371 Fe6 S4 O34 H12'
_cod_database_code 9015831

loop_
_space_group_symop_operation_xyz
x,y,z
2/3+x,1/3+y,1/3+z
1/3+x,2/3+y,2/3+z
x,x-y,z
2/3+x,1/3+x-y,1/3+z
1/3+x,2/3+x-y,2/3+z
y,x,-z
2/3+y,1/3+x,1/3-z
1/3+y,2/3+x,2/3-z
-x+y,y,z
2/3-x+y,1/3+y,1/3+z
1/3-x+y,2/3+y,2/3+z
-x,-x+y,-z
2/3-x,1/3-x+y,1/3-z
1/3-x,2/3-x+y,2/3-z
-y,-x,z
2/3-y,1/3-x,1/3+z
1/3-y,2/3-x,2/3+z
x-y,-y,-z
2/3+x-y,1/3-y,1/3-z
1/3+x-y,2/3-y,2/3-z
y,-x+y,-z
2/3+y,1/3-x+y,1/3-z
1/3+y,2/3-x+y,2/3-z
-x+y,-x,z
2/3-x+y,1/3-x,1/3+z
1/3-x+y,2/3-x,2/3+z
-x,-y,-z
2/3-x,1/3-y,1/3-z
1/3-x,2/3-y,2/3-z
-y,x-y,z
2/3-y,1/3+x-y,1/3+z
1/3-y,2/3+x-y,2/3+z
x-y,x,-z
2/3+x-y,1/3+x,1/3-z
1/3+x-y,2/3+x,2/3-z

loop_
_atom_site_label
_atom_site_fract_x
_atom_site_fract_y
_atom_site_fract_z
_atom_site_occupancy
_atom_site_U_iso_or_equiv
_atom_site_type_symbol
_atom_site_attached_hydrogens
PbA1 0.00000 0.00000 0.00000 0.13000 0.01000 Pb 0
PbA2 0.00000 0.00000 0.50000 0.54700 0.03900 Pb 0
KA1 0.00000 0.00000 0.00000 0.37100 0.01000 K 0
Fe 0.16770 0.33540 0.08300 1.00000 0.02200 Fe 0
S1 0.00000 0.00000 0.15490 1.00000 0.00600 S 0
S2 0.00000 0.00000 0.65460 1.00000 0.04100 S 0
O1 0.00000 0.00000 0.19870 1.00000 0.02700 O 0
O2 0.21820 0.43640 0.02700 1.00000 0.02700 O 0
O3 0.12260 0.14520 -0.07250 1.00000 0.02700 O 0
O4 0.00000 0.00000 0.69810 1.00000 0.02700 O 0
O5 0.22120 0.44240 0.52580 1.00000 0.02700 O 0
O6 0.13120 0.26240 0.43550 1.00000 0.02700 O 0
H1 0.14100 0.28200 -0.05100 1.00000 0.02500 H 0
H2 0.18900 0.37800 0.44400 1.00000 0.02500 H 0

loop_
_cod_changelog_entry_id
_cod_changelog_entry_author
_cod_changelog_entry_date
_cod_changelog_entry_text
1
;cod-tools version 3.8.0
Id: cif_guess_AMCSD_atom_types 9581 2023-05-17 12:35:41Z saulius
;
2023-05-23T09:21:24+03:00
;Derived atom types and hydrogen counts
from atom names that follow the AMCSD naming convention
(Wat == water, O-H == hydroxyl).
;

loop_
_cod_related_entry_id
_cod_related_entry_database
_cod_related_entry_code
1 AMCSD 0006284
